data_7053516
loop_
_publ_author_name
'Bresner, Christopher'
'Haynes, Cally J. E.'
'Addy, David A.'
'Broomsgrove, Alexander E. J.'
'Fitzpatrick, Philip'
'Vidovic, Dragoslav'
'Thompson, Amber L.'
'Fallis, Ian A.'
'Aldridge, Simon'

_publ_section_title
;
 Comparative structural and thermodynamic studies of fluoride and cyanide
 binding by PhBMes2 and related triarylborane Lewis acids
;
_journal_issue 8
_journal_name_full 'New Journal of Chemistry'
_journal_page_first 1652
_journal_paper_doi 10.1039/c0nj00120a
_journal_volume 34
_journal_year 2010
_chemical_formula_moiety 'C24 H27 B F, C16 H36 N'
_chemical_formula_sum 'C40 H63 B F N'
_chemical_formula_weight 587.76
_chemical_melting_point ?
_space_group_IT_number 14
_symmetry_cell_setting monoclinic
_symmetry_space_group_name_Hall '-P 2ybc'
_symmetry_space_group_name_H-M 'P 1 21/c 1'
_atom_sites_solution_hydrogens geom
_atom_sites_solution_primary direct
_audit_creation_date 08-05-08
_audit_creation_method CRYSTALS_ver_12.85
_cell_angle_alpha 90
_cell_angle_beta 94.4224(7)
_cell_angle_gamma 90
_cell_formula_units_Z 4
_cell_length_a 10.3016(2)
_cell_length_b 19.4960(3)
_cell_length_c 18.7092(4)
_cell_measurement_reflns_used 8214
_cell_measurement_temperature 150
_cell_measurement_theta_max 27
_cell_measurement_theta_min 5
_cell_volume 3746.37(12)
_computing_cell_refinement 'DENZO/SCALEPACK (Otwinowski & Minor, 1997)'
_computing_data_collection 'COLLECT (Nonius, 1997-2001).'
_computing_data_reduction 'DENZO/SCALEPACK (Otwinowski & Minor, 1997)'
_computing_molecular_graphics 'CAMERON (Watkin et al., 1996)'
_computing_publication_material 'CRYSTALS (Betteridge et al., 2003)'
_computing_structure_refinement 'CRYSTALS (Betteridge et al., 2003)'
_computing_structure_solution 'SIR92 (Altomare et al., 1994)'
_diffrn_ambient_temperature 150
_diffrn_measured_fraction_theta_full 0.990
_diffrn_measured_fraction_theta_max 0.985
_diffrn_measurement_device 'Nonius KappaCCD'
_diffrn_measurement_device_type Area
_diffrn_measurement_method \w
_diffrn_radiation_monochromator graphite
_diffrn_radiation_type 'Mo K\a'
_diffrn_radiation_wavelength 0.71073
_diffrn_reflns_av_R_equivalents 0.063
_diffrn_reflns_limit_h_max 13
_diffrn_reflns_limit_h_min -13
_diffrn_reflns_limit_k_max 24
_diffrn_reflns_limit_k_min -24
_diffrn_reflns_limit_l_max 23
_diffrn_reflns_limit_l_min -23
_diffrn_reflns_number 48778
_diffrn_reflns_theta_full 25.516
_diffrn_reflns_theta_max 27.144
_diffrn_reflns_theta_min 5.108
_diffrn_standards_number 0
_exptl_absorpt_coefficient_mu 0.062
_exptl_absorpt_correction_T_max 0.99
_exptl_absorpt_correction_T_min 0.89
_exptl_absorpt_correction_type multi-scan
_exptl_absorpt_process_details 'DENZO/SCALEPACK (Otwinowski & Minor, 1997)'
_exptl_crystal_colour clear_pale_colourless
_exptl_crystal_density_diffrn 1.042
_exptl_crystal_density_meas ?
_exptl_crystal_density_method 'not measured'
_exptl_crystal_description block
_exptl_crystal_F_000 1296
_exptl_crystal_size_max 0.55
_exptl_crystal_size_mid 0.32
_exptl_crystal_size_min 0.17
_refine_diff_density_max 0.28
_refine_diff_density_min -0.27
_refine_ls_extinction_method None
_refine_ls_goodness_of_fit_ref 1.0000
_refine_ls_hydrogen_treatment constr
_refine_ls_matrix_type full
_refine_ls_number_parameters 388
_refine_ls_number_reflns 5552
_refine_ls_number_restraints 0
_refine_ls_R_factor_all 0.0590
_refine_ls_R_factor_gt 0.0407
_refine_ls_shift/su_max 0.000376
_refine_ls_structure_factor_coef Fsqd
_refine_ls_weighting_details
;
Method= Modified Sheldrick
w=1/[\s^2^(F^2^) + ( 0.05P)^2^ + 1.32P]
,where P=(max(Fo^2^,0) + 2Fc^2^)/3
;
_refine_ls_weighting_scheme calc
_refine_ls_wR_factor_all 0.0994
_refine_ls_wR_factor_gt 0.0926
_refine_ls_wR_factor_ref 0.0994
_reflns_limit_h_max 13
_reflns_limit_h_min -13
_reflns_limit_k_max 24
_reflns_limit_k_min 0
_reflns_limit_l_max 23
_reflns_limit_l_min 0
_reflns_number_gt 4301
_reflns_number_total 8185
_reflns_threshold_expression I>2.0\s(I)
_oxford_diffrn_Wilson_B_factor 2.57
_oxford_diffrn_Wilson_scale 7.29
_oxford_refine_ls_r_factor_ref 0.0590
_oxford_refine_ls_scale 0.3840(4)
_oxford_reflns_number_all 5552
_oxford_reflns_threshold_expression_ref I>-3.0\s(I)
_oxford_structure_analysis_title 5816
_cod_data_source_file c0nj00120a.txt
_cod_data_source_block nBu4_1_F
_cod_depositor_comments
;
The following automatic conversions were performed:

'_chemical_melting_point' value 'not measured' was changed to '?' -
the value is undefined or not given.

'_symmetry_cell_setting' value
'Monoclinic' changed to 'monoclinic' according to
/home/saulius/struct/CIF-dictionaries/cif_core.dic dictionary named
'cif_core.dic' version 2.4.2 from 2011-04-26.

Automatic conversion script
Id: cif_fix_values 1891 2012-01-12 08:04:46Z andrius 

The following automatic conversions were performed:

'_exptl_crystal_density_meas' value 'not measured' was changed to '?'
- the value is perceived as not measured.

Automatic conversion script
Id: cif_fix_values 3008 2015-01-20 13:52:24Z robertas 
;
_cod_original_sg_symbol_H-M 'P 1 21/c 1 '
_cod_original_formula_sum 'C40 H63 B1 F1 N1'
_cod_database_code 7053516

loop_
_symmetry_equiv_pos_as_xyz
x,y,z
-x,-y,-z
-x,y+1/2,-z+1/2
x,-y+1/2,z+1/2

loop_
_atom_site_label
_atom_site_type_symbol
_atom_site_fract_x
_atom_site_fract_y
_atom_site_fract_z
_atom_site_U_iso_or_equiv
_atom_site_occupancy
_atom_site_adp_type
_atom_site_refinement_flags_posn
F1 F 0.89827(8) 0.29337(4) 0.27894(4) 0.0306 1.0000 Uani .
B2 B 0.86953(17) 0.34737(9) 0.33110(9) 0.0267 1.0000 Uani .
C3 C 0.78320(14) 0.30289(8) 0.38671(8) 0.0253 1.0000 Uani .
C4 C 0.82445(15) 0.28254(8) 0.45755(8) 0.0286 1.0000 Uani .
C5 C 0.94455(16) 0.31017(9) 0.49915(9) 0.0374 1.0000 Uani .
C6 C 0.75316(17) 0.23513(9) 0.49460(9) 0.0359 1.0000 Uani .
C7 C 0.63744(18) 0.20724(9) 0.46620(9) 0.0408 1.0000 Uani .
C8 C 0.59285(16) 0.22873(9) 0.39804(9) 0.0360 1.0000 Uani .
C9 C 0.66226(15) 0.27487(8) 0.35855(8) 0.0282 1.0000 Uani .
C10 C 0.59965(16) 0.29427(9) 0.28556(9) 0.0337 1.0000 Uani .
C11 C 0.5619(2) 0.15695(12) 0.50835(12) 0.0705 1.0000 Uani .
C12 C 0.79285(14) 0.41153(8) 0.28860(8) 0.0245 1.0000 Uani .
C13 C 0.81269(14) 0.42708(8) 0.21607(8) 0.0266 1.0000 Uani .
C14 C 0.75134(15) 0.48299(8) 0.18150(9) 0.0299 1.0000 Uani .
C15 C 0.67123(15) 0.52741(8) 0.21599(9) 0.0313 1.0000 Uani .
C16 C 0.65254(15) 0.51326(8) 0.28671(9) 0.0307 1.0000 Uani .
C17 C 0.71009(14) 0.45706(8) 0.32304(8) 0.0263 1.0000 Uani .
C18 C 0.67651(17) 0.44741(9) 0.39981(9) 0.0360 1.0000 Uani .
C19 C 0.60934(17) 0.58881(9) 0.17786(10) 0.0457 1.0000 Uani .
C20 C 0.90109(17) 0.38463(9) 0.17201(9) 0.0364 1.0000 Uani .
C21 C 1.01075(15) 0.37757(8) 0.36304(8) 0.0277 1.0000 Uani .
C22 C 1.02551(16) 0.44042(8) 0.39910(8) 0.0312 1.0000 Uani .
C23 C 1.14473(17) 0.46370(9) 0.42880(9) 0.0390 1.0000 Uani .
C24 C 1.25644(17) 0.42577(11) 0.42174(10) 0.0459 1.0000 Uani .
C25 C 1.24672(17) 0.36495(11) 0.38415(10) 0.0459 1.0000 Uani .
C26 C 1.12616(16) 0.34159(9) 0.35534(9) 0.0368 1.0000 Uani .
N27 N 0.87515(12) 0.39907(6) 0.75861(6) 0.0257 1.0000 Uani .
C28 C 0.90526(15) 0.36905(8) 0.83348(8) 0.0285 1.0000 Uani .
C29 C 1.01326(16) 0.40435(9) 0.87876(9) 0.0347 1.0000 Uani .
C30 C 1.0358(2) 0.37087(12) 0.95153(10) 0.0609 1.0000 Uani .
C31 C 1.1404(2) 0.40624(13) 0.99950(11) 0.0678 1.0000 Uani .
C32 C 0.99289(14) 0.39523(8) 0.71404(8) 0.0276 1.0000 Uani .
C33 C 1.05258(16) 0.32497(8) 0.70658(9) 0.0344 1.0000 Uani .
C34 C 1.16710(15) 0.32805(9) 0.66013(9) 0.0342 1.0000 Uani .
C35 C 1.22690(19) 0.25795(10) 0.65038(12) 0.0540 1.0000 Uani .
C36 C 0.84035(15) 0.47477(8) 0.76219(8) 0.0283 1.0000 Uani .
C37 C 0.72452(16) 0.49237(8) 0.80388(9) 0.0337 1.0000 Uani .
C38 C 0.70070(17) 0.56918(9) 0.80283(10) 0.0385 1.0000 Uani .
C39 C 0.59106(16) 0.59049(9) 0.84724(10) 0.0395 1.0000 Uani .
C40 C 0.76206(14) 0.35690(8) 0.72491(8) 0.0275 1.0000 Uani .
C41 C 0.70688(15) 0.37878(9) 0.65116(9) 0.0333 1.0000 Uani .
C42 C 0.58668(15) 0.33665(9) 0.62759(9) 0.0340 1.0000 Uani .
C43 C 0.52339(17) 0.35995(10) 0.55548(9) 0.0444 1.0000 Uani .
H51 H 0.9527 0.2897 0.5471 0.0539 1.0000 Uiso R
H52 H 0.9402 0.3606 0.5047 0.0559 1.0000 Uiso R
H53 H 1.0254 0.2998 0.4758 0.0551 1.0000 Uiso R
H61 H 0.7849 0.2223 0.5428 0.0420 1.0000 Uiso R
H81 H 0.5093 0.2123 0.3774 0.0423 1.0000 Uiso R
H103 H 0.5305 0.2608 0.2707 0.0507 1.0000 Uiso R
H102 H 0.5579 0.3401 0.2872 0.0502 1.0000 Uiso R
H101 H 0.6642 0.2954 0.2487 0.0492 1.0000 Uiso R
H111 H 0.4726 0.1589 0.4964 0.1072 1.0000 Uiso R
H113 H 0.5811 0.1607 0.5586 0.1070 1.0000 Uiso R
H112 H 0.5861 0.1107 0.4958 0.1088 1.0000 Uiso R
H141 H 0.7649 0.4910 0.1318 0.0352 1.0000 Uiso R
H161 H 0.5980 0.5428 0.3127 0.0375 1.0000 Uiso R
H182 H 0.6558 0.4916 0.4203 0.0561 1.0000 Uiso R
H181 H 0.7492 0.4263 0.4305 0.0529 1.0000 Uiso R
H183 H 0.5984 0.4183 0.4016 0.0550 1.0000 Uiso R
H191 H 0.5532 0.6154 0.2075 0.0705 1.0000 Uiso R
H193 H 0.6687 0.6200 0.1593 0.0693 1.0000 Uiso R
H192 H 0.5525 0.5740 0.1381 0.0705 1.0000 Uiso R
H201 H 0.9180 0.4091 0.1277 0.0551 1.0000 Uiso R
H203 H 0.9861 0.3747 0.1990 0.0544 1.0000 Uiso R
H202 H 0.8589 0.3402 0.1593 0.0547 1.0000 Uiso R
H221 H 0.9490 0.4689 0.4046 0.0372 1.0000 Uiso R
H231 H 1.1508 0.5067 0.4549 0.0467 1.0000 Uiso R
H241 H 1.3396 0.4421 0.4426 0.0543 1.0000 Uiso R
H251 H 1.3213 0.3385 0.3779 0.0544 1.0000 Uiso R
H261 H 1.1213 0.2988 0.3298 0.0436 1.0000 Uiso R
H282 H 0.8236 0.3721 0.8573 0.0326 1.0000 Uiso R
H281 H 0.9281 0.3212 0.8264 0.0347 1.0000 Uiso R
H291 H 0.9905 0.4522 0.8861 0.0436 1.0000 Uiso R
H292 H 1.0939 0.4022 0.8549 0.0422 1.0000 Uiso R
H301 H 0.9545 0.3698 0.9744 0.0740 1.0000 Uiso R
H302 H 1.0599 0.3234 0.9438 0.0738 1.0000 Uiso R
H313 H 1.1514 0.3847 1.0452 0.1007 1.0000 Uiso R
H312 H 1.1170 0.4549 1.0063 0.1011 1.0000 Uiso R
H311 H 1.2228 0.4041 0.9771 0.1005 1.0000 Uiso R
H322 H 1.0573 0.4267 0.7366 0.0320 1.0000 Uiso R
H321 H 0.9628 0.4126 0.6662 0.0326 1.0000 Uiso R
H331 H 1.0834 0.3076 0.7540 0.0428 1.0000 Uiso R
H332 H 0.9867 0.2933 0.6849 0.0426 1.0000 Uiso R
H342 H 1.2330 0.3589 0.6823 0.0418 1.0000 Uiso R
H341 H 1.1375 0.3467 0.6132 0.0411 1.0000 Uiso R
H351 H 1.3015 0.2605 0.6204 0.0812 1.0000 Uiso R
H353 H 1.2582 0.2395 0.6969 0.0829 1.0000 Uiso R
H352 H 1.1604 0.2267 0.6275 0.0822 1.0000 Uiso R
H361 H 0.9188 0.4958 0.7843 0.0332 1.0000 Uiso R
H362 H 0.8254 0.4904 0.7123 0.0325 1.0000 Uiso R
H371 H 0.7393 0.4775 0.8535 0.0418 1.0000 Uiso R
H372 H 0.6475 0.4692 0.7824 0.0422 1.0000 Uiso R
H382 H 0.7815 0.5921 0.8216 0.0494 1.0000 Uiso R
H381 H 0.6809 0.5835 0.7534 0.0492 1.0000 Uiso R
H393 H 0.5827 0.6402 0.8463 0.0600 1.0000 Uiso R
H392 H 0.6105 0.5753 0.8965 0.0601 1.0000 Uiso R
H391 H 0.5096 0.5698 0.8274 0.0593 1.0000 Uiso R
H401 H 0.6948 0.3609 0.7592 0.0316 1.0000 Uiso R
H402 H 0.7933 0.3098 0.7242 0.0320 1.0000 Uiso R
H412 H 0.6811 0.4270 0.6519 0.0400 1.0000 Uiso R
H411 H 0.7720 0.3734 0.6157 0.0402 1.0000 Uiso R
H422 H 0.5232 0.3415 0.6648 0.0408 1.0000 Uiso R
H421 H 0.6117 0.2880 0.6261 0.0410 1.0000 Uiso R
H431 H 0.4451 0.3336 0.5423 0.0658 1.0000 Uiso R
H432 H 0.4988 0.4089 0.5582 0.0667 1.0000 Uiso R
H433 H 0.5849 0.3538 0.5191 0.0652 1.0000 Uiso R

loop_
_atom_site_aniso_label
_atom_site_aniso_U_11
_atom_site_aniso_U_22
_atom_site_aniso_U_33
_atom_site_aniso_U_23
_atom_site_aniso_U_13
_atom_site_aniso_U_12
F1 0.0378(5) 0.0240(5) 0.0308(5) -0.0045(4) 0.0077(4) 0.0016(4)
B2 0.0320(10) 0.0228(10) 0.0257(10) -0.0037(8) 0.0048(8) 0.0021(8)
C3 0.0287(8) 0.0191(8) 0.0283(9) -0.0040(7) 0.0035(7) 0.0027(7)
C4 0.0336(9) 0.0251(9) 0.0276(9) -0.0011(7) 0.0049(7) 0.0037(7)
C5 0.0419(10) 0.0418(11) 0.0276(9) 0.0065(8) -0.0017(8) -0.0028(8)
C6 0.0474(10) 0.0328(10) 0.0281(9) 0.0042(8) 0.0073(8) -0.0003(8)
C7 0.0524(11) 0.0347(11) 0.0367(10) 0.0012(8) 0.0132(9) -0.0109(9)
C8 0.0356(9) 0.0322(10) 0.0408(11) -0.0054(8) 0.0076(8) -0.0103(8)
C9 0.0317(9) 0.0225(9) 0.0308(9) -0.0039(7) 0.0057(7) 0.0012(7)
C10 0.0324(9) 0.0305(10) 0.0375(10) -0.0021(8) -0.0022(8) -0.0038(7)
C11 0.0867(16) 0.0741(17) 0.0518(13) 0.0116(12) 0.0129(12) -0.0423(13)
C12 0.0252(8) 0.0219(8) 0.0262(8) -0.0026(7) 0.0006(7) -0.0049(6)
C13 0.0266(8) 0.0263(9) 0.0265(9) -0.0011(7) 0.0000(7) -0.0079(7)
C14 0.0290(9) 0.0334(10) 0.0268(9) 0.0063(7) -0.0015(7) -0.0091(7)
C15 0.0253(8) 0.0270(9) 0.0407(10) 0.0068(8) -0.0028(7) -0.0050(7)
C16 0.0272(8) 0.0248(9) 0.0402(10) -0.0016(8) 0.0026(7) -0.0006(7)
C17 0.0281(8) 0.0217(9) 0.0289(8) -0.0010(7) 0.0010(7) -0.0021(7)
C18 0.0441(10) 0.0321(10) 0.0326(9) -0.0030(8) 0.0080(8) 0.0081(8)
C19 0.0390(10) 0.0406(11) 0.0572(12) 0.0198(9) 0.0016(9) 0.0035(8)
C20 0.0438(10) 0.0376(11) 0.0289(9) 0.0017(8) 0.0102(8) -0.0009(8)
C21 0.0319(9) 0.0279(9) 0.0237(8) 0.0050(7) 0.0041(7) 0.0001(7)
C22 0.0348(9) 0.0299(10) 0.0285(9) 0.0037(7) 0.0011(7) -0.0045(7)
C23 0.0456(11) 0.0380(11) 0.0322(10) 0.0040(8) -0.0050(8) -0.0121(9)
C24 0.0369(10) 0.0604(14) 0.0389(11) 0.0070(10) -0.0065(8) -0.0122(9)
C25 0.0307(10) 0.0623(14) 0.0445(11) 0.0058(10) 0.0019(8) 0.0049(9)
C26 0.0339(10) 0.0408(11) 0.0361(10) 0.0011(8) 0.0043(8) 0.0021(8)
N27 0.0285(7) 0.0216(7) 0.0270(7) 0.0003(6) 0.0029(6) -0.0035(5)
C28 0.0320(8) 0.0271(9) 0.0265(9) 0.0029(7) 0.0027(7) -0.0028(7)
C29 0.0355(9) 0.0359(10) 0.0322(9) 0.0028(8) 0.0006(8) -0.0075(8)
C30 0.0659(13) 0.0725(16) 0.0414(12) 0.0168(11) -0.0148(10) -0.0300(12)
C31 0.0677(14) 0.0938(18) 0.0387(12) 0.0143(12) -0.0163(10) -0.0295(13)
C32 0.0264(8) 0.0270(9) 0.0298(9) 0.0007(7) 0.0046(7) -0.0025(7)
C33 0.0393(10) 0.0266(9) 0.0380(10) 0.0016(8) 0.0077(8) 0.0009(8)
C34 0.0315(9) 0.0306(10) 0.0408(10) -0.0045(8) 0.0045(8) -0.0039(7)
C35 0.0503(12) 0.0409(12) 0.0735(14) -0.0053(10) 0.0232(10) 0.0075(9)
C36 0.0323(9) 0.0220(9) 0.0309(9) -0.0009(7) 0.0043(7) -0.0018(7)
C37 0.0340(9) 0.0316(10) 0.0363(10) -0.0018(8) 0.0069(7) -0.0009(7)
C38 0.0411(10) 0.0309(10) 0.0448(11) -0.0039(8) 0.0121(8) -0.0005(8)
C39 0.0363(10) 0.0367(11) 0.0461(11) -0.0078(9) 0.0075(8) 0.0003(8)
C40 0.0274(8) 0.0244(9) 0.0307(9) -0.0013(7) 0.0026(7) -0.0041(7)
C41 0.0356(9) 0.0323(10) 0.0320(9) 0.0018(8) 0.0021(7) -0.0022(8)
C42 0.0325(9) 0.0395(10) 0.0298(9) 0.0005(8) 0.0016(7) -0.0035(8)
C43 0.0441(10) 0.0518(12) 0.0360(10) 0.0018(9) -0.0056(8) -0.0005(9)

loop_
_atom_type_symbol
_atom_type_scat_dispersion_real
_atom_type_scat_dispersion_imag
_atom_type_scat_Cromer_Mann_a1
_atom_type_scat_Cromer_Mann_b1
_atom_type_scat_Cromer_Mann_a2
_atom_type_scat_Cromer_Mann_b2
_atom_type_scat_Cromer_Mann_a3
_atom_type_scat_Cromer_Mann_b3
_atom_type_scat_Cromer_Mann_a4
_atom_type_scat_Cromer_Mann_b4
_atom_type_scat_Cromer_Mann_c
_atom_type_scat_source
C 0.0033 0.0016 2.3100 20.8439 1.0200 10.2075 1.5886 0.5687 0.8650 51.6512 0.2156 'International Tables Vol C 4.2.6.8 and 6.1.1.4'
H 0.0000 0.0000 0.4930 10.5109 0.3229 26.1257 0.1402 3.1424 0.0408 57.7998 0.0030 'International Tables Vol C 4.2.6.8 and 6.1.1.4'
B 0.0013 0.0007 2.0545 23.2185 1.3326 1.0210 1.0979 60.3498 0.7068 0.1403 -0.1932 'International Tables Vol C 4.2.6.8 and 6.1.1.4'
F 0.0171 0.0103 3.5392 10.2825 2.6412 4.2944 1.5170 0.2615 1.0243 26.1476 0.2776 'International Tables Vol C 4.2.6.8 and 6.1.1.4'
N 0.0061 0.0033 12.2126 0.0057 3.1322 9.8933 2.0125 28.9975 1.1663 0.5826 -11.5290 'International Tables Vol C 4.2.6.8 and 6.1.1.4'

loop_
_geom_angle_atom_site_label_1
_geom_angle_atom_site_label_2
_geom_angle_atom_site_label_3
_geom_angle
_geom_angle_publ_flag
F1 B2 C3 100.66(12) yes
F1 B2 C12 109.51(12) yes
C3 B2 C12 115.93(12) yes
F1 B2 C21 106.18(12) yes
C3 B2 C21 117.49(13) yes
C12 B2 C21 106.37(12) yes
B2 C3 C4 126.49(13) yes
B2 C3 C9 117.60(13) yes
C4 C3 C9 115.43(14) yes
C3 C4 C5 123.86(14) yes
C3 C4 C6 121.20(15) yes
C5 C4 C6 114.93(14) yes
C4 C5 H51 109.6 no
C4 C5 H52 111.5 no
H51 C5 H52 108.0 no
C4 C5 H53 112.5 no
H51 C5 H53 107.8 no
H52 C5 H53 107.2 no
C4 C6 C7 122.79(16) yes
C4 C6 H61 118.7 no
C7 C6 H61 118.5 no
C6 C7 C8 116.78(15) yes
C6 C7 C11 121.29(17) yes
C8 C7 C11 121.92(17) yes
C7 C8 C9 122.33(15) yes
C7 C8 H81 119.1 no
C9 C8 H81 118.6 no
C3 C9 C8 121.39(15) yes
C3 C9 C10 122.56(14) yes
C8 C9 C10 116.03(14) yes
C9 C10 H103 109.7 no
C9 C10 H102 110.7 no
H103 C10 H102 107.3 no
C9 C10 H101 111.7 no
H103 C10 H101 108.9 no
H102 C10 H101 108.4 no
C7 C11 H111 112.7 no
C7 C11 H113 113.0 no
H111 C11 H113 111.2 no
C7 C11 H112 109.0 no
H111 C11 H112 104.4 no
H113 C11 H112 105.9 no
B2 C12 C13 121.55(13) yes
B2 C12 C17 122.48(13) yes
C13 C12 C17 115.85(14) yes
C12 C13 C14 121.11(15) yes
C12 C13 C20 122.57(14) yes
C14 C13 C20 116.32(14) yes
C13 C14 C15 122.44(15) yes
C13 C14 H141 118.7 no
C15 C14 H141 118.8 no
C14 C15 C16 116.92(15) yes
C14 C15 C19 121.29(15) yes
C16 C15 C19 121.78(16) yes
C15 C16 C17 122.55(15) yes
C15 C16 H161 119.7 no
C17 C16 H161 117.8 no
C12 C17 C16 121.11(14) yes
C12 C17 C18 122.82(14) yes
C16 C17 C18 116.06(14) yes
C17 C18 H182 109.7 no
C17 C18 H181 112.4 no
H182 C18 H181 108.5 no
C17 C18 H183 110.5 no
H182 C18 H183 106.9 no
H181 C18 H183 108.7 no
C15 C19 H191 113.4 no
C15 C19 H193 114.9 no
H191 C19 H193 107.1 no
C15 C19 H192 109.9 no
H191 C19 H192 104.3 no
H193 C19 H192 106.4 no
C13 C20 H201 110.2 no
C13 C20 H203 111.8 no
H201 C20 H203 108.4 no
C13 C20 H202 109.6 no
H201 C20 H202 109.0 no
H203 C20 H202 107.7 no
B2 C21 C22 123.36(14) yes
B2 C21 C26 121.36(14) yes
C22 C21 C26 115.28(15) yes
C21 C22 C23 122.66(16) yes
C21 C22 H221 119.3 no
C23 C22 H221 118.0 no
C22 C23 C24 120.35(17) yes
C22 C23 H231 120.4 no
C24 C23 H231 119.2 no
C23 C24 C25 118.72(16) yes
C23 C24 H241 120.2 no
C25 C24 H241 121.0 no
C24 C25 C26 120.44(17) yes
C24 C25 H251 120.5 no
C26 C25 H251 119.1 no
C21 C26 C25 122.46(17) yes
C21 C26 H261 118.4 no
C25 C26 H261 119.2 no
C28 N27 C32 111.62(11) yes
C28 N27 C36 111.29(11) yes
C32 N27 C36 105.76(11) yes
C28 N27 C40 105.52(11) yes
C32 N27 C40 111.25(11) yes
C36 N27 C40 111.52(11) yes
N27 C28 C29 115.36(12) yes
N27 C28 H282 105.8 no
C29 C28 H282 109.6 no
N27 C28 H281 106.1 no
C29 C28 H281 109.7 no
H282 C28 H281 110.1 no
C28 C29 C30 111.31(14) yes
C28 C29 H291 109.9 no
C30 C29 H291 108.0 no
C28 C29 H292 109.9 no
C30 C29 H292 108.5 no
H291 C29 H292 109.2 no
C29 C30 C31 112.94(16) yes
C29 C30 H301 109.2 no
C31 C30 H301 110.4 no
C29 C30 H302 107.5 no
C31 C30 H302 110.0 no
H301 C30 H302 106.6 no
C30 C31 H313 111.2 no
C30 C31 H312 110.1 no
H313 C31 H312 108.7 no
C30 C31 H311 109.2 no
H313 C31 H311 108.6 no
H312 C31 H311 109.0 no
N27 C32 C33 116.16(12) yes
N27 C32 H322 106.0 no
C33 C32 H322 110.0 no
N27 C32 H321 105.8 no
C33 C32 H321 109.2 no
H322 C32 H321 109.5 no
C32 C33 C34 110.87(13) yes
C32 C33 H331 109.6 no
C34 C33 H331 108.6 no
C32 C33 H332 109.6 no
C34 C33 H332 109.3 no
H331 C33 H332 108.8 no
C33 C34 C35 111.96(14) yes
C33 C34 H342 109.1 no
C35 C34 H342 109.3 no
C33 C34 H341 109.0 no
C35 C34 H341 109.2 no
H342 C34 H341 108.2 no
C34 C35 H351 111.3 no
C34 C35 H353 109.6 no
H351 C35 H353 108.0 no
C34 C35 H352 109.4 no
H351 C35 H352 109.3 no
H353 C35 H352 109.3 no
N27 C36 C37 116.12(12) yes
N27 C36 H361 103.8 no
C37 C36 H361 110.3 no
N27 C36 H362 106.2 no
C37 C36 H362 110.3 no
H361 C36 H362 109.8 no
C36 C37 C38 110.49(13) yes
C36 C37 H371 110.7 no
C38 C37 H371 108.6 no
C36 C37 H372 109.4 no
C38 C37 H372 109.1 no
H371 C37 H372 108.6 no
C37 C38 C39 113.03(14) yes
C37 C38 H382 108.2 no
C39 C38 H382 109.0 no
C37 C38 H381 108.5 no
C39 C38 H381 109.5 no
H382 C38 H381 108.5 no
C38 C39 H393 109.5 no
C38 C39 H392 109.2 no
H393 C39 H392 109.2 no
C38 C39 H391 109.5 no
H393 C39 H391 109.4 no
H392 C39 H391 110.0 no
N27 C40 C41 116.57(12) yes
N27 C40 H401 104.0 no
C41 C40 H401 109.8 no
N27 C40 H402 105.8 no
C41 C40 H402 110.8 no
H401 C40 H402 109.5 no
C40 C41 C42 110.62(13) yes
C40 C41 H412 110.0 no
C42 C41 H412 107.9 no
C40 C41 H411 110.9 no
C42 C41 H411 109.2 no
H412 C41 H411 108.2 no
C41 C42 C43 112.27(14) yes
C41 C42 H422 108.1 no
C43 C42 H422 109.4 no
C41 C42 H421 108.6 no
C43 C42 H421 111.0 no
H422 C42 H421 107.4 no
C42 C43 H431 111.0 no
C42 C43 H432 109.7 no
H431 C43 H432 108.2 no
C42 C43 H433 109.0 no
H431 C43 H433 109.2 no
H432 C43 H433 109.8 no

loop_
_geom_bond_atom_site_label_1
_geom_bond_atom_site_label_2
_geom_bond_distance
_geom_bond_publ_flag
F1 B2 1.4809(19) yes
B2 C3 1.664(2) yes
B2 C12 1.650(2) yes
B2 C21 1.639(2) yes
C3 C4 1.417(2) yes
C3 C9 1.424(2) yes
C4 C5 1.509(2) yes
C4 C6 1.397(2) yes
C5 H51 0.980 no
C5 H52 0.989 no
C5 H53 0.990 no
C6 C7 1.379(2) yes
C6 H61 0.968 no
C7 C8 1.387(2) yes
C7 C11 1.511(2) yes
C8 C9 1.396(2) yes
C8 H81 0.970 no
C9 C10 1.513(2) yes
C10 H103 0.990 no
C10 H102 0.993 no
C10 H101 0.995 no
C11 H111 0.931 no
C11 H113 0.948 no
C11 H112 0.968 no
C12 C13 1.420(2) yes
C12 C17 1.419(2) yes
C13 C14 1.394(2) yes
C13 C20 1.520(2) yes
C14 C15 1.389(2) yes
C14 H141 0.964 no
C15 C16 1.380(2) yes
C15 C19 1.509(2) yes
C16 C17 1.397(2) yes
C16 H161 0.963 no
C17 C18 1.515(2) yes
C18 H182 0.973 no
C18 H181 0.997 no
C18 H183 0.987 no
C19 H191 0.980 no
C19 H193 0.946 no
C19 H192 0.955 no
C20 H201 0.983 no
C20 H203 0.996 no
C20 H202 0.990 no
C21 C22 1.401(2) yes
C21 C26 1.397(2) yes
C22 C23 1.385(2) yes
C22 H221 0.975 no
C23 C24 1.383(3) yes
C23 H231 0.969 no
C24 C25 1.378(3) yes
C24 H241 0.967 no
C25 C26 1.392(2) yes
C25 H251 0.940 no
C26 H261 0.960 no
N27 C28 1.5277(19) yes
N27 C32 1.5259(19) yes
N27 C36 1.5214(19) yes
N27 C40 1.5223(18) yes
C28 C29 1.511(2) yes
C28 H282 0.984 no
C28 H281 0.974 no
C29 C30 1.512(2) yes
C29 H291 0.975 no
C29 H292 0.974 no
C30 C31 1.514(3) yes
C30 H301 0.969 no
C30 H302 0.972 no
C31 H313 0.951 no
C31 H312 0.989 no
C31 H311 0.976 no
C32 C33 1.512(2) yes
C32 H322 0.975 no
C32 H321 0.984 no
C33 C34 1.519(2) yes
C33 H331 0.979 no
C33 H332 0.981 no
C34 C35 1.516(2) yes
C34 H342 0.975 no
C34 H341 0.978 no
C35 H351 0.986 no
C35 H353 0.974 no
C35 H352 0.989 no
C36 C37 1.514(2) yes
C36 H361 0.970 no
C36 H362 0.982 no
C37 C38 1.517(2) yes
C37 H371 0.974 no
C37 H372 0.972 no
C38 C39 1.511(2) yes
C38 H382 0.985 no
C38 H381 0.973 no
C39 H393 0.973 no
C39 H392 0.974 no
C39 H391 0.978 no
C40 C41 1.513(2) yes
C40 H401 0.983 no
C40 H402 0.973 no
C41 C42 1.523(2) yes
C41 H412 0.977 no
C41 H411 0.985 no
C42 C43 1.522(2) yes
C42 H422 0.996 no
C42 H421 0.984 no
C43 H431 0.972 no
C43 H432 0.990 no
C43 H433 0.972 no
